data_2102237
loop_
_publ_author_name
'Godino Salido, M. Luz'
'Arranz Mascar\'os, Paloma'
'L\'opez Garz\'on, Rafael'
'Guti\'errez Valero, M. Dolores'
'Low, John N.'
'Gallagher, John F.'
'Glidewell, Christopher'

_publ_section_title
;
 Hydrated metal(II) complexes of
 <i>N</i>-(6-amino-3,4-dihydro-3-methyl-5-nitroso-4-oxopyrimidin-2-yl)
 derivatives of glycine, glycylglycine, threonine, serine, valine and
 methionine: a monomeric complex and coordination polymers in one, two
 and three dimensions linked by hydrogen bonding
;
_journal_issue 1
_journal_name_full 'Acta Crystallographica Section B'
_journal_page_first 46
_journal_page_last 64
_journal_paper_doi 10.1107/S0108768103029136
_journal_volume 60
_journal_year 2004
_chemical_formula_moiety 'C20 H36 Ca N10 O12, C20 H38 Ca N10 O13, 3.123(H2 O)'
_chemical_formula_sum 'C40 H80.246 Ca2 N20 O28.123'
_chemical_formula_weight 1371.37
_chemical_name_systematic
;
 ?
;
_space_group_IT_number 4
_symmetry_cell_setting monoclinic
_symmetry_space_group_name_Hall 'P 2yb'
_symmetry_space_group_name_H-M 'P 1 21 1'
_atom_sites_solution_hydrogens geom
_atom_sites_solution_primary direct
_atom_sites_solution_secondary difmap
_cell_angle_alpha 90.00
_cell_angle_beta 91.803(2)
_cell_angle_gamma 90.00
_cell_formula_units_Z 2
_cell_length_a 7.5557(3)
_cell_length_b 13.9726(6)
_cell_length_c 29.4179(12)
_cell_measurement_reflns_used 14077
_cell_measurement_temperature 120(2)
_cell_measurement_theta_max 29.21
_cell_measurement_theta_min 1.96
_cell_volume 3104.2(2)
_computing_cell_refinement 'DENZO-SMN (Otwinowski & Minor, 1997)'
_computing_data_collection 'Kappa-CCD server software (Nonius, 1997)'
_computing_data_reduction 'DENZO-SMN (Otwinowski & Minor, 1997)'
_computing_molecular_graphics 'PLATON (Spek, 2003)'
_computing_publication_material 'SHELXL-97 (Sheldrick, 1997a) and PRPKAPPA (Ferguson, 1999)'
_computing_structure_refinement 'SHELXL-97 (Sheldrick, 1997a)'
_computing_structure_solution 'SHELXS-97 (Sheldrick, 1997b)'
_diffrn_ambient_temperature 120(2)
_diffrn_measured_fraction_theta_full 0.995
_diffrn_measured_fraction_theta_max 0.907
_diffrn_measurement_device_type Kappa-CCD
_diffrn_measurement_method '\f scans, and \w scans with \k offsets'
_diffrn_radiation_monochromator graphite
_diffrn_radiation_source 'fine-focus sealed X-ray tube'
_diffrn_radiation_type 'Mo K\a'
_diffrn_radiation_wavelength 0.71073
_diffrn_reflns_av_R_equivalents 0.0270
_diffrn_reflns_av_sigmaI/netI 0.0465
_diffrn_reflns_limit_h_max 7
_diffrn_reflns_limit_h_min -10
_diffrn_reflns_limit_k_max 17
_diffrn_reflns_limit_k_min -18
_diffrn_reflns_limit_l_max 41
_diffrn_reflns_limit_l_min -40
_diffrn_reflns_number 21417
_diffrn_reflns_theta_full 26.50
_diffrn_reflns_theta_max 29.21
_diffrn_reflns_theta_min 1.96
_diffrn_standards_decay_% 0
_exptl_absorpt_coefficient_mu 0.283
_exptl_absorpt_correction_T_max 0.992
_exptl_absorpt_correction_T_min 0.967
_exptl_absorpt_correction_type multi-scan
_exptl_absorpt_process_details 'DENZO-SMN (Otwinowski & Minor, 1997)'
_exptl_crystal_colour pink
_exptl_crystal_density_diffrn 1.467
_exptl_crystal_density_method 'not measured'
_exptl_crystal_description plate
_exptl_crystal_F_000 1450
_exptl_crystal_size_max 0.05
_exptl_crystal_size_mid 0.04
_exptl_crystal_size_min 0.03
_refine_diff_density_max 0.398
_refine_diff_density_min -0.390
_refine_ls_abs_structure_details 'Flack (1983), 5320 Friedel pairs'
_refine_ls_abs_structure_Flack 0.085(17)
_refine_ls_extinction_method none
_refine_ls_goodness_of_fit_ref 1.053
_refine_ls_hydrogen_treatment constr
_refine_ls_matrix_type full
_refine_ls_number_parameters 888
_refine_ls_number_reflns 14077
_refine_ls_number_restraints 48
_refine_ls_restrained_S_all 1.055
_refine_ls_R_factor_all 0.0402
_refine_ls_R_factor_gt 0.0366
_refine_ls_shift/su_max 0.003
_refine_ls_shift/su_mean 0.000
_refine_ls_structure_factor_coef Fsqd
_refine_ls_weighting_details 'w=1/[\s^2^(Fo^2^)+(0.0407P)^2^+0.4491P] where P=(Fo^2^+2Fc^2^)/3'
_refine_ls_weighting_scheme calc
_refine_ls_wR_factor_gt 0.0832
_refine_ls_wR_factor_ref 0.0845
_reflns_number_gt 13181
_reflns_number_total 14077
_reflns_threshold_expression >2\s(I)
_cod_data_source_file na5011.cif
_cod_data_source_block VIII
_cod_depositor_comments
;
The following automatic conversions were performed:
'_exptl_absorpt_correction_type' value 'Multi-scan' changed to
'multi-scan' according to
'/home/saulius/struct/CIF-dictionaries/cif_core.dic' dictionary named
'cif_core.dic' version 2.4.1 from 2010-06-29.

Automatic conversion script
Id: cif_fix_enum 1527 2010-12-29 10:47:43Z saulius 

The following automatic conversions were performed:

'_exptl_absorpt_correction_type' value 'Multi-scan' changed to
'multi-scan' according to
/home/saulius/struct/CIF-dictionaries/cif_core.dic dictionary named
'cif_core.dic' version 2.4.1 from 2010-06-29.

Automatic conversion script
Id: cif_fix_values 1715 2011-07-08 13:25:40Z adriana 
;
_cod_original_sg_symbol_H-M 'P 21'
_cod_database_code 2102237

loop_
_symmetry_equiv_pos_as_xyz
'x, y, z'
'-x, y+1/2, -z'

loop_
_atom_site_label
_atom_site_fract_x
_atom_site_fract_y
_atom_site_fract_z
_atom_site_U_iso_or_equiv
_atom_site_adp_type
_atom_site_calc_flag
_atom_site_refinement_flags
_atom_site_occupancy
_atom_site_disorder_assembly
_atom_site_disorder_group
_atom_site_type_symbol
Ca1 0.26363(5) 0.88390(3) 0.653031(13) 0.01253(8) Uani d . 1 . . Ca
N11 -0.1461(2) 1.21782(12) 0.55044(6) 0.0157(3) Uani d . 1 . . N
C12 -0.2791(2) 1.20094(14) 0.57804(7) 0.0136(4) Uani d . 1 . . C
N12 -0.2415(2) 1.17440(13) 0.62066(6) 0.0169(3) Uani d . 1 A . N
C121 -0.0589(3) 1.15611(15) 0.63785(7) 0.0178(4) Uani d D 1 . . C
C122 -0.0577(3) 1.06226(15) 0.66547(7) 0.0161(4) Uani d . 1 A . C
C123 0.0256(5) 1.2376(3) 0.66582(12) 0.0168(7) Uani d PD 0.722(7) A -1 C
C124 0.0238(8) 1.3316(5) 0.6396(2) 0.0239(12) Uani d P 0.722(7) A -1 C
C125 -0.0656(5) 1.2483(3) 0.71088(11) 0.0308(9) Uani d P 0.722(7) A -1 C
C126 -0.0370(14) 1.2422(6) 0.6740(3) 0.017(2) Uani d PDU 0.278(7) A -2 C
C127 -0.011(2) 1.3392(16) 0.6477(7) 0.025(3) Uani d PU 0.278(7) A -2 C
C128 0.1275(11) 1.2282(6) 0.7058(3) 0.025(2) Uani d PU 0.278(7) A -2 C
O121 0.0895(2) 1.02203(11) 0.67081(5) 0.0211(3) Uani d . 1 . . O
O122 -0.2018(2) 1.03584(12) 0.68134(6) 0.0233(3) Uani d . 1 . . O
N13 -0.4563(2) 1.21158(13) 0.56520(6) 0.0154(3) Uani d . 1 . . N
C13 -0.5961(3) 1.19186(16) 0.59783(8) 0.0203(4) Uani d . 1 . . C
C14 -0.5073(3) 1.24162(15) 0.52156(7) 0.0160(4) Uani d . 1 . . C
O14 -0.66550(19) 1.25574(12) 0.51112(5) 0.0217(3) Uani d . 1 . . O
C15 -0.3638(2) 1.25345(15) 0.48993(7) 0.0147(4) Uani d . 1 . . C
N15 -0.4174(2) 1.27885(13) 0.44739(6) 0.0179(3) Uani d . 1 . . N
O15 -0.29608(19) 1.28768(11) 0.41827(5) 0.0197(3) Uani d . 1 . . O
C16 -0.1837(2) 1.24100(14) 0.50701(7) 0.0139(4) Uani d . 1 . . C
N16 -0.0475(2) 1.25478(13) 0.48041(6) 0.0164(3) Uani d . 1 . . N
N21 0.6536(2) 0.55117(12) 0.55712(6) 0.0153(3) Uani d . 1 . . N
N22 0.7563(2) 0.59354(13) 0.62831(6) 0.0150(3) Uani d . 1 . . N
C22 0.7897(3) 0.56806(14) 0.58550(7) 0.0149(4) Uani d . 1 . . C
C221 0.5766(2) 0.61530(14) 0.64328(7) 0.0137(4) Uani d . 1 . . C
C222 0.5859(3) 0.70665(14) 0.67298(6) 0.0141(4) Uani d . 1 A . C
C223 0.4956(3) 0.53136(15) 0.66992(7) 0.0172(4) Uani d . 1 . . C
C224 0.4783(3) 0.44063(16) 0.64099(8) 0.0219(4) Uani d . 1 . . C
C225 0.5982(3) 0.50783(17) 0.71403(8) 0.0258(5) Uani d . 1 . . C
O221 0.44489(19) 0.75123(11) 0.67765(5) 0.0194(3) Uani d . 1 . . O
O222 0.73560(19) 0.72704(11) 0.69154(5) 0.0183(3) Uani d . 1 . . O
N23 0.9658(2) 0.56010(12) 0.57432(6) 0.0146(3) Uani d . 1 . . N
C23 1.1076(3) 0.58315(16) 0.60790(8) 0.0193(4) Uani d . 1 . . C
C24 1.0125(3) 0.53036(15) 0.53056(7) 0.0163(4) Uani d . 1 . . C
O24 1.17004(19) 0.51910(12) 0.52193(6) 0.0233(3) Uani d . 1 . . O
C25 0.8660(2) 0.51559(15) 0.49834(7) 0.0161(4) Uani d . 1 . . C
N25 0.9141(2) 0.48840(13) 0.45655(6) 0.0188(4) Uani d . 1 . . N
O25 0.7915(2) 0.47627(12) 0.42620(5) 0.0226(3) Uani d . 1 . . O
C26 0.6865(2) 0.52693(14) 0.51398(7) 0.0145(4) Uani d . 1 . . C
N26 0.5480(2) 0.51160(13) 0.48640(6) 0.0178(3) Uani d . 1 . . N
Ca2 0.78157(5) 0.86695(3) 0.820057(12) 0.01109(7) Uani d . 1 B . Ca
N31 0.7190(2) 1.22780(13) 0.95151(6) 0.0179(3) Uani d . 1 . . N
C32 0.8649(3) 1.21763(15) 0.92771(7) 0.0156(4) Uani d . 1 . . C
N32 0.8498(2) 1.19927(13) 0.88329(6) 0.0173(3) Uani d . 1 B . N
C321 0.6784(3) 1.19319(15) 0.85847(7) 0.0167(4) Uani d . 1 . . C
C322 0.6297(3) 1.08855(15) 0.84779(7) 0.0152(4) Uani d . 1 B . C
C323 0.6916(4) 1.2510(2) 0.81299(10) 0.0227(6) Uani d P 0.880(6) B -1 C
C324 0.6972(4) 1.3575(2) 0.82467(15) 0.0390(9) Uani d P 0.880(6) B -1 C
C325 0.5386(4) 1.2272(2) 0.77956(10) 0.0295(7) Uani d P 0.880(6) B -1 C
C32A 0.643(3) 1.2612(13) 0.8275(7) 0.025(4) Uani d PDU 0.120(6) B -2 C
C32B 0.774(3) 1.2525(14) 0.7895(6) 0.024(4) Uani d PDU 0.120(6) B -2 C
C32C 0.648(4) 1.3622(14) 0.8473(8) 0.034(5) Uani d PDU 0.120(6) B -2 C
O321 0.74986(19) 1.03343(11) 0.83569(5) 0.0198(3) Uani d . 1 . . O
O322 0.46720(19) 1.06669(11) 0.85089(5) 0.0214(3) Uani d . 1 . . O
N33 1.0354(2) 1.22739(14) 0.94638(6) 0.0175(4) Uani d . 1 . . N
C33 1.1919(3) 1.2184(2) 0.91774(8) 0.0317(6) Uani d . 1 . . C
C34 1.0645(3) 1.24323(15) 0.99284(7) 0.0162(4) Uani d . 1 . . C
O34 1.21688(19) 1.24885(13) 1.00899(5) 0.0237(3) Uani d . 1 . . O
C35 0.9070(2) 1.25140(15) 1.01965(7) 0.0156(4) Uani d . 1 . . C
N35 0.9398(2) 1.26735(13) 1.06417(6) 0.0173(3) Uani d . 1 . . N
O35 0.80618(19) 1.27491(11) 1.09026(5) 0.0200(3) Uani d . 1 . . O
C36 0.7353(3) 1.24353(16) 0.99640(7) 0.0170(4) Uani d . 1 . . C
N36 0.5903(2) 1.25141(16) 1.02009(6) 0.0235(4) Uani d . 1 . . N
N41 1.1027(2) 0.53570(13) 0.92233(6) 0.0158(3) Uani d . 1 . . N
C42 0.9573(3) 0.55970(14) 0.89859(7) 0.0147(4) Uani d . 1 . . C
N42 0.9723(2) 0.58970(13) 0.85558(6) 0.0143(3) Uani d . 1 . . N
C421 1.1463(2) 0.60741(14) 0.83639(7) 0.0128(4) Uani d . 1 . . C
C422 1.1431(2) 0.70584(14) 0.81311(6) 0.0117(3) Uani d . 1 B . C
C423 1.1983(3) 0.52945(16) 0.80203(8) 0.0211(4) Uani d . 1 . . C
C424 1.0787(4) 0.53032(19) 0.75909(8) 0.0311(5) Uani d . 1 . . C
C425 1.2027(3) 0.43049(17) 0.82423(10) 0.0315(6) Uani d . 1 . . C
O421 0.99987(18) 0.75030(11) 0.80987(5) 0.0158(3) Uani d . 1 . . O
O422 1.28779(17) 0.73306(11) 0.79682(5) 0.0172(3) Uani d . 1 . . O
N43 0.7868(2) 0.55310(13) 0.91490(6) 0.0161(3) Uani d . 1 . . N
C43 0.6305(3) 0.58025(17) 0.88629(7) 0.0199(4) Uani d . 1 . . C
C44 0.7595(3) 0.52354(15) 0.95983(7) 0.0170(4) Uani d . 1 . . C
O44 0.60858(19) 0.51259(13) 0.97294(5) 0.0260(4) Uani d . 1 . . O
C45 0.9191(2) 0.50926(15) 0.98794(7) 0.0164(4) Uani d . 1 . . C
N45 0.8889(2) 0.49749(14) 1.03247(6) 0.0201(4) Uani d . 1 . . N
O45 1.0243(2) 0.49013(13) 1.05954(5) 0.0243(3) Uani d . 1 . . O
C46 1.0891(2) 0.51441(15) 0.96673(7) 0.0150(4) Uani d . 1 . . C
N46 1.2379(2) 0.49987(14) 0.99072(6) 0.0205(4) Uani d . 1 . . N
O1 0.1356(2) 0.81358(13) 0.71722(5) 0.0258(4) Uani d . 1 . . O
O2 0.4045(2) 0.98115(12) 0.71621(5) 0.0256(3) Uani d . 1 . . O
O3 0.53083(19) 0.95519(12) 0.62691(5) 0.0210(3) Uani d . 1 . . O
O4 -0.02268(19) 0.81439(11) 0.62902(5) 0.0188(3) Uani d . 1 . . O
O5 0.70706(19) 0.82060(11) 0.89450(5) 0.0186(3) Uani d . 1 . . O
O6 0.46995(18) 0.90155(11) 0.80506(5) 0.0179(3) Uani d . 1 . . O
O7 1.05569(18) 0.92594(11) 0.85617(5) 0.0161(3) Uani d . 1 . . O
O8 0.80439(18) 0.89036(10) 0.74071(4) 0.0158(3) Uani d . 1 . . O
O9 0.64609(18) 0.71165(11) 0.79250(5) 0.0174(3) Uani d . 1 . . O
O10 -0.75757(18) 1.39181(12) 0.43758(5) 0.0201(3) Uani d . 1 . . O
O11 0.4993(2) 0.95912(12) 0.93242(5) 0.0249(3) Uani d . 1 . . O
O12 1.1144(2) 1.12407(13) 0.81881(6) 0.0300(4) Uani d . 1 . . O
O1S 0.503(2) 1.1815(14) 0.6986(6) 0.047(7) Uiso d P 0.123(8) C -1 O
H12 -0.3290 1.1674 0.6394 0.020 Uiso calc R 1 . . H
H121 0.0159 1.1456 0.6109 0.021 Uiso calc R 1 A . H
H123 0.1520 1.2202 0.6726 0.020 Uiso calc PR 0.722(7) A -1 H
H12A 0.0975 1.3254 0.6129 0.036 Uiso calc PR 0.722(7) A -1 H
H12B 0.0707 1.3829 0.6592 0.036 Uiso calc PR 0.722(7) A -1 H
H12C -0.0980 1.3470 0.6297 0.036 Uiso calc PR 0.722(7) A -1 H
H12D -0.0089 1.2998 0.7286 0.046 Uiso calc PR 0.722(7) A -1 H
H12E -0.0558 1.1881 0.7279 0.046 Uiso calc PR 0.722(7) A -1 H
H12F -0.1908 1.2637 0.7052 0.046 Uiso calc PR 0.722(7) A -1 H
H126 -0.1454 1.2463 0.6926 0.020 Uiso calc PR 0.278(7) A -2 H
H12G -0.0051 1.3263 0.6150 0.037 Uiso calc PR 0.278(7) A -2 H
H12H 0.0994 1.3698 0.6585 0.037 Uiso calc PR 0.278(7) A -2 H
H12I -0.1108 1.3820 0.6532 0.037 Uiso calc PR 0.278(7) A -2 H
H12J 0.2255 1.2034 0.6882 0.037 Uiso calc PR 0.278(7) A -2 H
H12K 0.0999 1.1825 0.7298 0.037 Uiso calc PR 0.278(7) A -2 H
H12L 0.1616 1.2897 0.7194 0.037 Uiso calc PR 0.278(7) A -2 H
H13A -0.5902 1.1245 0.6071 0.030 Uiso calc R 1 . . H
H13B -0.7122 1.2050 0.5834 0.030 Uiso calc R 1 . . H
H13C -0.5787 1.2329 0.6246 0.030 Uiso calc R 1 . . H
H16A 0.0614 1.2486 0.4915 0.020 Uiso calc R 1 . . H
H16B -0.0660 1.2701 0.4516 0.020 Uiso calc R 1 . . H
H22 0.8453 0.5974 0.6483 0.018 Uiso calc R 1 . . H
H221 0.4991 0.6285 0.6158 0.016 Uiso calc R 1 . . H
H223 0.3735 0.5509 0.6782 0.021 Uiso calc R 1 . . H
H22A 0.5964 0.4172 0.6339 0.033 Uiso calc R 1 . . H
H22B 0.4118 0.4552 0.6127 0.033 Uiso calc R 1 . . H
H22C 0.4154 0.3914 0.6579 0.033 Uiso calc R 1 . . H
H22D 0.5383 0.4560 0.7299 0.039 Uiso calc R 1 . . H
H22E 0.6037 0.5647 0.7335 0.039 Uiso calc R 1 . . H
H22F 0.7186 0.4877 0.7070 0.039 Uiso calc R 1 . . H
H23A 1.0945 0.6495 0.6180 0.029 Uiso calc R 1 . . H
H23B 1.2229 0.5752 0.5940 0.029 Uiso calc R 1 . . H
H23C 1.0999 0.5401 0.6341 0.029 Uiso calc R 1 . . H
H26A 0.4402 0.5174 0.4966 0.021 Uiso calc R 1 . . H
H26B 0.5635 0.4956 0.4579 0.021 Uiso calc R 1 . . H
H32 0.9470 1.1904 0.8681 0.021 Uiso calc R 1 . . H
H321 0.5846 1.2222 0.8773 0.020 Uiso calc R 1 B . H
H323 0.8052 1.2335 0.7985 0.027 Uiso calc PR 0.880(6) B -1 H
H32A 0.7363 1.3938 0.7983 0.058 Uiso calc PR 0.880(6) B -1 H
H32B 0.7802 1.3680 0.8505 0.058 Uiso calc PR 0.880(6) B -1 H
H32C 0.5788 1.3790 0.8327 0.058 Uiso calc PR 0.880(6) B -1 H
H32D 0.5502 1.1610 0.7691 0.044 Uiso calc PR 0.880(6) B -1 H
H32E 0.5418 1.2706 0.7534 0.044 Uiso calc PR 0.880(6) B -1 H
H32F 0.4259 1.2349 0.7947 0.044 Uiso calc PR 0.880(6) B -1 H
H32G 0.5215 1.2495 0.8142 0.030 Uiso calc PR 0.120(6) B -2 H
H32H 0.7627 1.1893 0.7752 0.037 Uiso calc PR 0.120(6) B -2 H
H32I 0.8950 1.2605 0.8020 0.037 Uiso calc PR 0.120(6) B -2 H
H32J 0.7495 1.3022 0.7666 0.037 Uiso calc PR 0.120(6) B -2 H
H32K 0.6416 1.4090 0.8225 0.052 Uiso calc PR 0.120(6) B -2 H
H32L 0.7591 1.3712 0.8650 0.052 Uiso calc PR 0.120(6) B -2 H
H32M 0.5477 1.3712 0.8671 0.052 Uiso calc PR 0.120(6) B -2 H
H33A 1.2102 1.1509 0.9101 0.048 Uiso calc R 1 . . H
H33B 1.2967 1.2429 0.9344 0.048 Uiso calc R 1 . . H
H33C 1.1725 1.2554 0.8897 0.048 Uiso calc R 1 . . H
H36A 0.4855 1.2463 1.0064 0.028 Uiso calc R 1 . . H
H36B 0.5985 1.2617 1.0496 0.028 Uiso calc R 1 . . H
H42 0.8760 0.5990 0.8385 0.017 Uiso calc R 1 . . H
H421 1.2373 0.6087 0.8618 0.015 Uiso calc R 1 . . H
H423 1.3212 0.5441 0.7925 0.025 Uiso calc R 1 . . H
H42A 0.9570 0.5150 0.7671 0.047 Uiso calc R 1 . . H
H42B 1.1208 0.4826 0.7375 0.047 Uiso calc R 1 . . H
H42C 1.0816 0.5939 0.7451 0.047 Uiso calc R 1 . . H
H42D 1.0826 0.4121 0.8324 0.047 Uiso calc R 1 . . H
H42E 1.2794 0.4323 0.8517 0.047 Uiso calc R 1 . . H
H42F 1.2489 0.3836 0.8028 0.047 Uiso calc R 1 . . H
H43A 0.6269 0.6500 0.8829 0.030 Uiso calc R 1 . . H
H43B 0.5226 0.5584 0.9008 0.030 Uiso calc R 1 . . H
H43C 0.6384 0.5504 0.8563 0.030 Uiso calc R 1 . . H
H46A 1.3406 0.5043 0.9775 0.025 Uiso calc R 1 . . H
H46B 1.2342 0.4858 1.0198 0.025 Uiso calc R 1 . . H
H1A 0.2121 0.7958 0.7373 0.031 Uiso d R 1 A . H
H1B 0.0501 0.8406 0.7303 0.031 Uiso d R 1 . . H
H2A 0.3097 1.0117 0.7213 0.031 Uiso d R 1 A . H
H2B 0.4455 0.9585 0.7412 0.031 Uiso d R 1 . . H
H3A 0.5950 0.9357 0.6056 0.025 Uiso d R 1 A . H
H3B 0.5971 0.9682 0.6500 0.025 Uiso d R 1 . . H
H4A -0.0852 0.7931 0.6503 0.023 Uiso d R 1 A . H
H4B -0.0895 0.8426 0.6095 0.023 Uiso d R 1 . . H
H5A 0.6338 0.8571 0.9073 0.022 Uiso d R 1 B . H
H5B 0.7917 0.8082 0.9133 0.022 Uiso d R 1 . . H
H6A 0.4454 0.9506 0.8207 0.021 Uiso d R 1 B . H
H6B 0.3914 0.8591 0.8090 0.021 Uiso d R 1 . . H
H7A 1.0204 0.9606 0.8779 0.019 Uiso d R 1 B . H
H7B 1.1246 0.8830 0.8670 0.019 Uiso d R 1 . . H
H8A 0.7610 0.8440 0.7253 0.019 Uiso d R 1 B . H
H8B 0.7974 0.9414 0.7250 0.019 Uiso d R 1 . . H
H9A 0.5207 0.7107 0.7938 0.021 Uiso d R 1 B . H
H9B 0.6869 0.7184 0.7625 0.021 Uiso d R 1 . . H
H10A -0.6983 1.3517 0.4560 0.024 Uiso d R 1 . . H
H10B -0.8063 1.4363 0.4548 0.024 Uiso d R 1 . . H
H11A 0.4597 0.9909 0.9079 0.030 Uiso d R 1 . . H
H11B 0.4167 0.9689 0.9528 0.030 Uiso d R 1 . . H
H12M 1.0524 1.0702 0.8208 0.036 Uiso d R 1 . . H
H12N 1.2288 1.1094 0.8219 0.036 Uiso d R 1 . . H

loop_
_atom_site_aniso_label
_atom_site_aniso_U_11
_atom_site_aniso_U_22
_atom_site_aniso_U_33
_atom_site_aniso_U_12
_atom_site_aniso_U_13
_atom_site_aniso_U_23
Ca1 0.00854(15) 0.01470(19) 0.01428(17) 0.00022(14) -0.00090(13) -0.00014(14)
N11 0.0109(7) 0.0170(9) 0.0191(8) 0.0019(6) 0.0000(6) 0.0032(6)
C12 0.0083(8) 0.0122(9) 0.0204(10) 0.0004(7) -0.0002(7) 0.0009(7)
N12 0.0113(8) 0.0189(9) 0.0205(9) 0.0021(7) 0.0019(7) 0.0050(7)
C121 0.0143(9) 0.0175(10) 0.0211(10) -0.0015(8) -0.0057(8) 0.0059(8)
C122 0.0195(9) 0.0133(9) 0.0152(9) -0.0015(8) -0.0048(8) 0.0001(7)
C123 0.0097(16) 0.0172(15) 0.0236(16) -0.0050(13) 0.0015(14) 0.0041(12)
C124 0.023(3) 0.0150(19) 0.033(3) -0.0015(18) -0.0007(19) 0.0029(18)
C125 0.041(2) 0.0236(17) 0.0283(18) -0.0066(15) 0.0097(15) -0.0041(13)
C126 0.009(3) 0.019(3) 0.022(4) -0.007(3) 0.002(3) 0.001(3)
C127 0.028(5) 0.022(4) 0.024(5) -0.003(4) -0.003(4) 0.001(3)
C128 0.025(3) 0.025(4) 0.023(3) -0.003(3) -0.004(2) -0.003(3)
O121 0.0212(7) 0.0169(8) 0.0250(8) 0.0064(6) -0.0030(6) 0.0011(6)
O122 0.0162(7) 0.0239(8) 0.0295(8) -0.0046(6) -0.0045(6) 0.0113(6)
N13 0.0070(7) 0.0177(9) 0.0215(8) 0.0001(6) 0.0022(6) 0.0023(6)
C13 0.0101(9) 0.0245(11) 0.0267(11) -0.0014(8) 0.0075(8) 0.0021(8)
C14 0.0096(8) 0.0140(9) 0.0242(10) 0.0005(7) -0.0005(7) 0.0016(7)
O14 0.0081(6) 0.0273(9) 0.0295(8) 0.0028(6) -0.0012(6) 0.0033(7)
C15 0.0086(8) 0.0144(9) 0.0210(10) 0.0022(7) -0.0008(7) 0.0021(7)
N15 0.0155(8) 0.0166(9) 0.0214(9) 0.0001(7) -0.0016(7) 0.0030(7)
O15 0.0162(7) 0.0227(8) 0.0201(7) 0.0008(6) -0.0002(6) 0.0053(6)
C16 0.0092(8) 0.0123(9) 0.0200(9) 0.0010(7) 0.0002(7) 0.0013(7)
N16 0.0103(7) 0.0197(9) 0.0190(8) 0.0021(6) -0.0007(6) 0.0059(7)
N21 0.0095(7) 0.0164(8) 0.0198(8) 0.0013(6) -0.0024(6) -0.0044(6)
N22 0.0062(7) 0.0188(9) 0.0197(9) 0.0012(6) -0.0052(6) -0.0051(6)
C22 0.0092(8) 0.0128(9) 0.0228(10) 0.0008(7) -0.0007(7) -0.0022(7)
C221 0.0078(8) 0.0150(9) 0.0181(9) 0.0011(7) -0.0030(7) -0.0015(7)
C222 0.0134(8) 0.0143(9) 0.0144(9) -0.0001(7) -0.0011(7) 0.0014(7)
C223 0.0121(8) 0.0140(9) 0.0255(11) -0.0021(7) 0.0005(8) -0.0003(8)
C224 0.0179(10) 0.0164(10) 0.0311(12) -0.0036(8) -0.0035(9) -0.0032(8)
C225 0.0298(12) 0.0216(11) 0.0255(11) -0.0036(9) -0.0078(9) 0.0032(9)
O221 0.0160(7) 0.0192(8) 0.0230(7) 0.0063(6) 0.0008(6) -0.0010(6)
O222 0.0141(6) 0.0195(8) 0.0212(7) -0.0030(6) -0.0012(6) -0.0051(6)
N23 0.0068(7) 0.0150(8) 0.0218(9) -0.0003(6) -0.0021(6) -0.0015(6)
C23 0.0072(8) 0.0224(11) 0.0280(11) -0.0009(8) -0.0055(8) -0.0001(8)
C24 0.0114(8) 0.0134(9) 0.0242(10) 0.0017(7) 0.0012(8) -0.0011(7)
O24 0.0087(6) 0.0271(9) 0.0343(9) 0.0022(6) 0.0039(6) -0.0044(7)
C25 0.0105(8) 0.0135(9) 0.0244(10) 0.0017(7) 0.0023(8) -0.0039(7)
N25 0.0170(8) 0.0164(9) 0.0230(9) -0.0005(7) 0.0022(7) -0.0038(7)
O25 0.0209(7) 0.0248(8) 0.0221(8) 0.0007(6) 0.0006(6) -0.0067(6)
C26 0.0104(8) 0.0127(9) 0.0202(10) 0.0003(7) -0.0002(7) -0.0022(7)
N26 0.0117(7) 0.0226(9) 0.0191(8) 0.0008(7) -0.0002(6) -0.0066(7)
Ca2 0.00868(15) 0.01179(18) 0.01270(16) 0.00082(13) -0.00140(13) -0.00084(13)
N31 0.0104(7) 0.0215(9) 0.0215(9) 0.0005(6) -0.0036(6) -0.0047(7)
C32 0.0112(8) 0.0151(10) 0.0200(10) -0.0020(7) -0.0050(7) -0.0017(7)
N32 0.0093(7) 0.0205(9) 0.0218(9) 0.0023(6) -0.0026(6) -0.0047(7)
C321 0.0120(9) 0.0157(10) 0.0221(10) 0.0006(7) -0.0062(8) -0.0051(7)
C322 0.0147(9) 0.0155(9) 0.0153(9) 0.0007(7) -0.0036(7) 0.0006(7)
C323 0.0184(13) 0.0229(14) 0.0261(15) -0.0040(10) -0.0100(11) 0.0089(11)
C324 0.0301(16) 0.0192(15) 0.066(2) -0.0074(12) -0.0155(16) 0.0082(15)
C325 0.0282(14) 0.0287(15) 0.0310(15) -0.0049(11) -0.0115(11) 0.0098(11)
C32A 0.023(6) 0.027(6) 0.025(6) 0.000(5) -0.001(4) 0.003(4)
C32B 0.028(6) 0.027(6) 0.019(5) 0.001(4) -0.003(4) 0.004(4)
C32C 0.039(7) 0.029(6) 0.035(6) 0.003(4) 0.000(5) -0.001(4)
O321 0.0147(7) 0.0168(7) 0.0276(8) 0.0024(6) -0.0029(6) -0.0043(6)
O322 0.0129(7) 0.0215(8) 0.0297(8) -0.0004(6) 0.0003(6) -0.0008(6)
N33 0.0070(7) 0.0260(10) 0.0196(8) -0.0002(7) -0.0007(6) -0.0025(7)
C33 0.0098(9) 0.0624(18) 0.0231(11) -0.0021(10) 0.0016(8) -0.0071(11)
C34 0.0112(8) 0.0151(9) 0.0222(10) -0.0003(7) -0.0033(7) -0.0034(8)
O34 0.0089(6) 0.0367(9) 0.0254(8) -0.0017(6) -0.0032(6) -0.0052(7)
C35 0.0089(8) 0.0170(10) 0.0204(10) 0.0003(7) -0.0038(7) -0.0020(7)
N35 0.0109(7) 0.0209(9) 0.0199(8) -0.0002(7) -0.0028(6) -0.0016(7)
O35 0.0137(7) 0.0256(8) 0.0208(7) 0.0001(6) -0.0003(6) -0.0026(6)
C36 0.0096(8) 0.0200(10) 0.0210(10) -0.0013(7) -0.0048(7) -0.0033(8)
N36 0.0088(7) 0.0408(12) 0.0207(9) -0.0005(8) -0.0041(7) -0.0072(8)
N41 0.0100(7) 0.0200(9) 0.0175(8) 0.0004(6) -0.0007(6) 0.0057(6)
C42 0.0121(8) 0.0137(9) 0.0183(9) -0.0022(7) 0.0013(7) 0.0026(7)
N42 0.0069(7) 0.0194(9) 0.0165(8) -0.0008(6) -0.0015(6) 0.0034(6)
C421 0.0075(8) 0.0147(9) 0.0163(9) -0.0004(7) 0.0001(7) 0.0021(7)
C422 0.0099(8) 0.0138(9) 0.0113(8) -0.0003(7) -0.0027(7) -0.0011(7)
C423 0.0166(9) 0.0166(10) 0.0303(11) 0.0021(8) 0.0063(9) -0.0014(8)
C424 0.0382(13) 0.0263(13) 0.0285(12) -0.0019(11) -0.0027(11) -0.0096(10)
C425 0.0261(12) 0.0169(12) 0.0516(16) 0.0050(9) 0.0052(11) 0.0011(10)
O421 0.0121(6) 0.0172(7) 0.0179(7) 0.0036(5) -0.0010(5) 0.0010(5)
O422 0.0089(6) 0.0207(8) 0.0220(7) -0.0019(5) 0.0003(5) 0.0047(6)
N43 0.0076(7) 0.0205(9) 0.0202(8) -0.0002(6) -0.0009(6) 0.0056(7)
C43 0.0098(9) 0.0265(11) 0.0232(11) 0.0008(8) -0.0014(8) 0.0095(8)
C44 0.0111(8) 0.0200(10) 0.0199(10) -0.0016(8) 0.0009(7) 0.0052(8)
O44 0.0110(7) 0.0409(10) 0.0263(8) -0.0016(7) 0.0033(6) 0.0116(7)
C45 0.0098(8) 0.0198(10) 0.0197(10) -0.0016(7) 0.0014(7) 0.0055(7)
N45 0.0168(8) 0.0234(10) 0.0202(9) 0.0004(7) 0.0007(7) 0.0074(7)
O45 0.0184(7) 0.0344(10) 0.0199(8) -0.0001(7) -0.0023(6) 0.0084(7)
C46 0.0106(8) 0.0159(10) 0.0187(10) -0.0004(7) 0.0016(7) 0.0034(7)
N46 0.0091(7) 0.0317(11) 0.0208(9) -0.0017(7) 0.0004(6) 0.0095(8)
O1 0.0136(7) 0.0445(10) 0.0194(8) 0.0077(7) 0.0023(6) 0.0124(7)
O2 0.0222(8) 0.0314(9) 0.0227(8) 0.0024(7) -0.0062(6) -0.0032(7)
O3 0.0135(7) 0.0272(8) 0.0223(8) -0.0037(6) 0.0004(6) -0.0019(6)
O4 0.0137(7) 0.0230(8) 0.0198(7) -0.0025(6) -0.0007(6) 0.0024(6)
O5 0.0156(7) 0.0238(8) 0.0161(7) 0.0024(6) -0.0024(6) 0.0006(6)
O6 0.0118(6) 0.0169(7) 0.0249(7) -0.0021(5) -0.0011(5) -0.0037(6)
O7 0.0121(6) 0.0186(7) 0.0175(7) 0.0018(5) -0.0016(5) -0.0033(5)
O8 0.0184(6) 0.0140(7) 0.0150(6) -0.0018(6) -0.0008(5) 0.0033(5)
O9 0.0124(6) 0.0192(7) 0.0204(7) -0.0017(6) 0.0002(5) -0.0024(6)
O10 0.0123(6) 0.0266(8) 0.0212(7) 0.0048(6) 0.0000(5) -0.0014(6)
O11 0.0198(7) 0.0339(9) 0.0213(8) 0.0052(7) 0.0056(6) 0.0005(6)
O12 0.0188(8) 0.0315(10) 0.0398(10) -0.0024(7) 0.0023(7) 0.0036(8)

loop_
_atom_type_symbol
_atom_type_description
_atom_type_scat_dispersion_real
_atom_type_scat_dispersion_imag
_atom_type_scat_source
C C 0.0033 0.0016 'International Tables Vol C Tables 4.2.6.8 and 6.1.1.4'
H H 0.0000 0.0000 'International Tables Vol C Tables 4.2.6.8 and 6.1.1.4'
N N 0.0061 0.0033 'International Tables Vol C Tables 4.2.6.8 and 6.1.1.4'
O O 0.0106 0.0060 'International Tables Vol C Tables 4.2.6.8 and 6.1.1.4'
Ca Ca 0.2262 0.3064 'International Tables Vol C Tables 4.2.6.8 and 6.1.1.4'

loop_
_geom_angle_atom_site_label_1
_geom_angle_atom_site_label_2
_geom_angle_atom_site_label_3
_geom_angle_site_symmetry_1
_geom_angle_site_symmetry_3
_geom_angle
_geom_angle_publ_flag
O1 Ca1 O3 . . 142.99(6) no
O1 Ca1 O121 . . 85.37(6) no
O3 Ca1 O121 . . 102.02(6) no
O1 Ca1 O221 . . 71.46(5) no
O3 Ca1 O221 . . 86.53(5) no
O121 Ca1 O221 . . 149.87(5) no
O1 Ca1 O4 . . 71.71(6) no
O3 Ca1 O4 . . 144.58(5) no
O121 Ca1 O4 . . 84.08(5) no
O221 Ca1 O4 . . 105.68(6) no
O1 Ca1 O15 . 2_546 119.89(6) no
O3 Ca1 O15 . 2_546 81.34(5) no
O121 Ca1 O15 . 2_546 132.90(5) no
O221 Ca1 O15 . 2_546 76.64(5) no
O4 Ca1 O15 . 2_546 69.88(5) no
O1 Ca1 O2 . . 78.94(6) no
O3 Ca1 O2 . . 70.80(5) no
O121 Ca1 O2 . . 68.07(5) no
O221 Ca1 O2 . . 88.29(6) no
O4 Ca1 O2 . . 140.90(5) no
O15 Ca1 O2 2_546 . 149.08(5) no
O1 Ca1 O25 . 2_656 146.87(5) no
O3 Ca1 O25 . 2_656 68.37(5) no
O121 Ca1 O25 . 2_656 74.45(5) no
O221 Ca1 O25 . 2_656 134.73(5) no
O4 Ca1 O25 . 2_656 80.17(5) no
O15 Ca1 O25 2_546 2_656 63.17(5) no
O2 Ca1 O25 . 2_656 115.64(6) no
O1 Ca1 H2A . . 74.2 no
O3 Ca1 H2A . . 82.7 no
O121 Ca1 H2A . . 50.7 no
O221 Ca1 H2A . . 103.1 no
O4 Ca1 H2A . . 124.6 no
O15 Ca1 H2A 2_546 . 164.1 no
O2 Ca1 H2A . . 18.3 no
O25 Ca1 H2A 2_656 . 109.9 no
O1 Ca1 H3B . . 126.5 no
O3 Ca1 H3B . . 16.9 no
O121 Ca1 H3B . . 99.8 no
O221 Ca1 H3B . . 80.1 no
O4 Ca1 H3B . . 161.4 no
O15 Ca1 H3B 2_546 . 95.0 no
O2 Ca1 H3B . . 55.4 no
O25 Ca1 H3B 2_656 . 83.4 no
H2A Ca1 H3B . . 69.5 no
C12 N11 C16 . . 118.86(17) no
N12 C12 N11 . . 118.74(18) no
N12 C12 N13 . . 117.56(16) no
N11 C12 N13 . . 123.68(18) no
C12 N12 C121 . . 122.74(16) no
C12 N12 H12 . . 118.6 no
C121 N12 H12 . . 118.6 no
N12 C121 C123 . . 115.1(2) no
N12 C121 C122 . . 108.49(16) no
C123 C121 C122 . . 110.7(2) no
N12 C121 C126 . . 99.9(4) no
C122 C121 C126 . . 106.7(4) no
N12 C121 H121 . . 107.4 no
C123 C121 H121 . . 107.4 no
C122 C121 H121 . . 107.4 no
C126 C121 H121 . . 125.9 no
O121 C122 O122 . . 126.9(2) no
O121 C122 C121 . . 115.97(17) no
O122 C122 C121 . . 117.13(18) no
C125 C123 C124 . . 111.1(4) no
C125 C123 C121 . . 110.4(3) no
C124 C123 C121 . . 111.8(4) no
C125 C123 H123 . . 107.8 no
C124 C123 H123 . . 107.8 no
C121 C123 H123 . . 107.8 no
C128 C126 C127 . . 107.2(10) no
C128 C126 C121 . . 111.6(7) no
C127 C126 C121 . . 109.2(9) no
C128 C126 H126 . . 109.6 no
C127 C126 H126 . . 109.6 no
C121 C126 H126 . . 109.6 no
C126 C127 H12G . . 109.5 no
C126 C127 H12H . . 109.5 no
H12G C127 H12H . . 109.5 no
C126 C127 H12I . . 109.5 no
H12G C127 H12I . . 109.5 no
H12H C127 H12I . . 109.5 no
C126 C128 H12J . . 109.5 no
C126 C128 H12K . . 109.5 no
H12J C128 H12K . . 109.5 no
C126 C128 H12L . . 109.5 no
H12J C128 H12L . . 109.5 no
H12K C128 H12L . . 109.5 no
C122 O121 Ca1 . . 145.47(15) no
C12 N13 C14 . . 121.30(16) no
C12 N13 C13 . . 120.47(17) no
C14 N13 C13 . . 118.23(17) no
N13 C13 H13A . . 109.5 no
N13 C13 H13B . . 109.5 no
H13A C13 H13B . . 109.5 no
N13 C13 H13C . . 109.5 no
H13A C13 H13C . . 109.5 no
H13B C13 H13C . . 109.5 no
O14 C14 N13 . . 120.82(17) no
O14 C14 C15 . . 123.59(19) no
N13 C14 C15 . . 115.59(17) no
N15 C15 C16 . . 127.25(17) no
N15 C15 C14 . . 114.38(17) no
C16 C15 C14 . . 118.32(17) no
O15 N15 C15 . . 116.42(17) no
N15 O15 Ca1 . 2_556 134.56(12) no
N16 C16 N11 . . 116.92(18) no
N16 C16 C15 . . 121.11(18) no
N11 C16 C15 . . 121.95(16) no
C16 N16 H16A . . 120.0 no
C16 N16 H16B . . 120.0 no
H16A N16 H16B . . 120.0 no
C22 N21 C26 . . 118.49(16) no
C22 N22 C221 . . 122.60(17) no
C22 N22 H22 . . 118.7 no
C221 N22 H22 . . 118.7 no
N21 C22 N22 . . 118.29(17) no
N21 C22 N23 . . 124.62(18) no
N22 C22 N23 . . 117.09(18) no
N22 C221 C222 . . 108.25(16) no
N22 C221 C223 . . 112.21(16) no
C222 C221 C223 . . 110.55(16) no
N22 C221 H221 . . 108.6 no
C222 C221 H221 . . 108.6 no
C223 C221 H221 . . 108.6 no
O221 C222 O222 . . 126.33(19) no
O221 C222 C221 . . 116.80(18) no
O222 C222 C221 . . 116.81(16) no
C225 C223 C224 . . 109.07(18) no
C225 C223 C221 . . 113.31(18) no
C224 C223 C221 . . 112.00(17) no
C225 C223 H223 . . 107.4 no
C224 C223 H223 . . 107.4 no
C221 C223 H223 . . 107.4 no
C223 C224 H22A . . 109.5 no
C223 C224 H22B . . 109.5 no
H22A C224 H22B . . 109.5 no
C223 C224 H22C . . 109.5 no
H22A C224 H22C . . 109.5 no
H22B C224 H22C . . 109.5 no
C223 C225 H22D . . 109.5 no
C223 C225 H22E . . 109.5 no
H22D C225 H22E . . 109.5 no
C223 C225 H22F . . 109.5 no
H22D C225 H22F . . 109.5 no
H22E C225 H22F . . 109.5 no
C222 O221 Ca1 . . 146.51(13) no
C22 N23 C24 . . 120.73(17) no
C22 N23 C23 . . 120.52(17) no
C24 N23 C23 . . 118.76(16) no
N23 C23 H23A . . 109.5 no
N23 C23 H23B . . 109.5 no
H23A C23 H23B . . 109.5 no
N23 C23 H23C . . 109.5 no
H23A C23 H23C . . 109.5 no
H23B C23 H23C . . 109.5 no
O24 C24 N23 . . 119.75(19) no
O24 C24 C25 . . 124.65(19) no
N23 C24 C25 . . 115.60(16) no
N25 C25 C24 . . 114.50(17) no
N25 C25 C26 . . 126.88(19) no
C24 C25 C26 . . 118.55(18) no
O25 N25 C25 . . 117.68(17) no
N25 O25 Ca1 . 2_646 139.42(12) no
N26 C26 N21 . . 117.03(16) no
N26 C26 C25 . . 121.09(18) no
N21 C26 C25 . . 121.87(18) no
C26 N26 H26A . . 120.0 no
C26 N26 H26B . . 120.0 no
H26A N26 H26B . . 120.0 no
O421 Ca2 O8 . . 84.07(5) no
O421 Ca2 O5 . . 96.70(5) no
O8 Ca2 O5 . . 167.35(5) no
O421 Ca2 O321 . . 141.08(5) no
O8 Ca2 O321 . . 93.80(5) no
O5 Ca2 O321 . . 93.45(5) no
O421 Ca2 O6 . . 142.79(5) no
O8 Ca2 O6 . . 83.90(5) no
O5 Ca2 O6 . . 88.00(5) no
O321 Ca2 O6 . . 74.83(5) no
O421 Ca2 O7 . . 72.53(5) no
O8 Ca2 O7 . . 107.17(5) no
O5 Ca2 O7 . . 85.01(5) no
O321 Ca2 O7 . . 71.08(5) no
O6 Ca2 O7 . . 144.66(5) no
O421 Ca2 O9 . . 68.95(5) no
O8 Ca2 O9 . . 80.99(5) no
O5 Ca2 O9 . . 87.48(5) no
O321 Ca2 O9 . . 149.20(5) no
O6 Ca2 O9 . . 74.44(5) no
O7 Ca2 O9 . . 139.51(5) no
O421 Ca2 H7A . . 87.7 no
O8 Ca2 H7A . . 118.3 no
O5 Ca2 H7A . . 74.4 no
O321 Ca2 H7A . . 59.2 no
O6 Ca2 H7A . . 128.8 no
O7 Ca2 H7A . . 17.4 no
O9 Ca2 H7A . . 148.7 no
O421 Ca2 H9B . . 64.4 no
O8 Ca2 H9B . . 61.6 no
O5 Ca2 H9B . . 107.3 no
O321 Ca2 H9B . . 145.7 no
O6 Ca2 H9B . . 78.9 no
O7 Ca2 H9B . . 136.1 no
O9 Ca2 H9B . . 20.1 no
H7A Ca2 H9B . . 152.1 no
C32 N31 C36 . . 118.88(17) no
N31 C32 N32 . . 119.26(18) no
N31 C32 N33 . . 123.61(18) no
N32 C32 N33 . . 117.11(17) no
C32 N32 C321 . . 123.03(16) no
C32 N32 H32 . . 118.5 no
C321 N32 H32 . . 118.5 no
C32A C321 N32 . . 116.8(9) no
C32A C321 C322 . . 119.7(9) no
N32 C321 C322 . . 110.97(17) no
N32 C321 C323 . . 108.38(17) no
C322 C321 C323 . . 109.66(18) no
C32A C321 H321 . . 87.7 no
N32 C321 H321 . . 109.3 no
C322 C321 H321 . . 109.3 no
C323 C321 H321 . . 109.3 no
O321 C322 O322 . . 125.7(2) no
O321 C322 C321 . . 118.22(18) no
O322 C322 C321 . . 116.03(17) no
C324 C323 C325 . . 111.8(2) no
C324 C323 C321 . . 108.2(3) no
C325 C323 C321 . . 111.7(2) no
C324 C323 H323 . . 108.4 no
C325 C323 H323 . . 108.4 no
C321 C323 H323 . . 108.4 no
C321 C32A C32B . . 108.9(15) no
C321 C32A C32C . . 113.3(17) no
C32B C32A C32C . . 110.1(12) no
C321 C32A H32G . . 108.2 no
C32B C32A H32G . . 108.2 no
C32C C32A H32G . . 108.2 no
C32A C32B H32H . . 109.5 no
C32A C32B H32I . . 109.5 no
H32H C32B H32I . . 109.5 no
C32A C32B H32J . . 109.5 no
H32H C32B H32J . . 109.5 no
H32I C32B H32J . . 109.5 no
C32A C32C H32K . . 109.5 no
C32A C32C H32L . . 109.5 no
H32K C32C H32L . . 109.5 no
C32A C32C H32M . . 109.5 no
H32K C32C H32M . . 109.5 no
H32L C32C H32M . . 109.5 no
C322 O321 Ca2 . . 137.21(14) no
C32 N33 C34 . . 121.21(16) no
C32 N33 C33 . . 120.92(17) no
C34 N33 C33 . . 117.84(17) no
N33 C33 H33A . . 109.5 no
N33 C33 H33B . . 109.5 no
H33A C33 H33B . . 109.5 no
N33 C33 H33C . . 109.5 no
H33A C33 H33C . . 109.5 no
H33B C33 H33C . . 109.5 no
O34 C34 N33 . . 120.26(17) no
O34 C34 C35 . . 123.78(18) no
N33 C34 C35 . . 115.96(17) no
N35 C35 C36 . . 127.32(17) no
N35 C35 C34 . . 114.42(17) no
C36 C35 C34 . . 118.25(18) no
O35 N35 C35 . . 117.99(17) no
N36 C36 N31 . . 118.75(18) no
N36 C36 C35 . . 119.26(18) no
N31 C36 C35 . . 121.99(17) no
C36 N36 H36A . . 120.0 no
C36 N36 H36B . . 120.0 no
H36A N36 H36B . . 120.0 no
C42 N41 C46 . . 118.62(16) no
N41 C42 N42 . . 118.86(17) no
N41 C42 N43 . . 124.20(17) no
N42 C42 N43 . . 116.91(18) no
C42 N42 C421 . . 121.25(17) no
C42 N42 H42 . . 119.4 no
C421 N42 H42 . . 119.4 no
N42 C421 C422 . . 108.69(15) no
N42 C421 C423 . . 112.45(16) no
C422 C421 C423 . . 109.90(16) no
N42 C421 H421 . . 108.6 no
C422 C421 H421 . . 108.6 no
C423 C421 H421 . . 108.6 no
O421 C422 O422 . . 125.33(18) no
O421 C422 C421 . . 118.75(16) no
O422 C422 C421 . . 115.84(16) no
C425 C423 C424 . . 111.4(2) no
C425 C423 C421 . . 111.15(18) no
C424 C423 C421 . . 112.25(18) no
C425 C423 H423 . . 107.3 no
C424 C423 H423 . . 107.3 no
C421 C423 H423 . . 107.3 no
C423 C424 H42A . . 109.5 no
C423 C424 H42B . . 109.5 no
H42A C424 H42B . . 109.5 no
C423 C424 H42C . . 109.5 no
H42A C424 H42C . . 109.5 no
H42B C424 H42C . . 109.5 no
C423 C425 H42D . . 109.5 no
C423 C425 H42E . . 109.5 no
H42D C425 H42E . . 109.5 no
C423 C425 H42F . . 109.5 no
H42D C425 H42F . . 109.5 no
H42E C425 H42F . . 109.5 no
C422 O421 Ca2 . . 161.34(14) no
C42 N43 C44 . . 120.55(17) no
C42 N43 C43 . . 121.21(16) no
C44 N43 C43 . . 118.20(15) no
N43 C43 H43A . . 109.5 no
N43 C43 H43B . . 109.5 no
H43A C43 H43B . . 109.5 no
N43 C43 H43C . . 109.5 no
H43A C43 H43C . . 109.5 no
H43B C43 H43C . . 109.5 no
O44 C44 N43 . . 119.90(19) no
O44 C44 C45 . . 124.56(19) no
N43 C44 C45 . . 115.54(16) no
N45 C45 C46 . . 127.24(19) no
N45 C45 C44 . . 114.02(16) no
C46 C45 C44 . . 118.63(17) no
O45 N45 C45 . . 117.26(17) no
N46 C46 N41 . . 117.45(16) no
N46 C46 C45 . . 120.85(18) no
N41 C46 C45 . . 121.69(18) no
C46 N46 H46A . . 120.0 no
C46 N46 H46B . . 120.0 no
H46A N46 H46B . . 120.0 no
Ca1 O1 H1A . . 112.9 no
Ca1 O1 H1B . . 120.9 no
H1A O1 H1B . . 109.0 no
Ca1 O2 H2A . . 93.6 no
Ca1 O2 H2B . . 125.0 no
H2A O2 H2B . . 108.6 no
Ca1 O3 H3A . . 127.5 no
Ca1 O3 H3B . . 108.2 no
H3A O3 H3B . . 108.8 no
Ca1 O4 H4A . . 115.6 no
Ca1 O4 H4B . . 120.7 no
H4A O4 H4B . . 109.2 no
Ca2 O5 H5A . . 115.0 no
Ca2 O5 H5B . . 117.5 no
H5A O5 H5B . . 108.7 no
Ca2 O6 H6A . . 106.8 no
Ca2 O6 H6B . . 120.9 no
H6A O6 H6B . . 108.9 no
Ca2 O7 H7A . . 103.7 no
Ca2 O7 H7B . . 115.2 no
H7A O7 H7B . . 108.8 no
Ca2 O8 H8A . . 112.4 no
Ca2 O8 H8B . . 130.2 no
H8A O8 H8B . . 109.5 no
Ca2 O9 H9A . . 113.2 no
Ca2 O9 H9B . . 94.2 no
H9A O9 H9B . . 113.1 no
H10A O10 H10B . . 107.6 no
H11A O11 H11B . . 104.1 no
H12M O12 H12N . . 108.1 no

loop_
_geom_bond_atom_site_label_1
_geom_bond_atom_site_label_2
_geom_bond_site_symmetry_2
_geom_bond_distance
_geom_bond_publ_flag
Ca1 O1 . 2.363(2) no
Ca1 O2 . 2.512(2) no
Ca1 O3 . 2.399(12) no
Ca1 O4 . 2.455(2) no
Ca1 O121 . 2.403(2) no
Ca1 O221 . 2.403(2) no
Ca1 O15 2_546 2.510(2) no
Ca1 O25 2_656 2.685(2) no
N11 C12 . 1.333(2) no
N11 C16 . 1.340(3) no
C12 N12 . 1.330(3) no
C12 N13 . 1.388(2) no
N12 C121 . 1.476(3) no
N12 H12 . 0.88 no
C121 C123 . 1.533(4) no
C121 C122 . 1.543(3) no
C121 C126 . 1.612(7) no
C121 H121 . 1.00 no
C122 O121 . 1.252(3) no
C122 O122 . 1.253(2) no
C123 C125 . 1.520(5) no
C123 C124 . 1.523(8) no
C123 H123 . 1.00 no
C124 H12A . 0.98 no
C124 H12B . 0.98 no
C124 H12C . 0.98 no
C125 H12D . 0.98 no
C125 H12E . 0.98 no
C125 H12F . 0.98 no
C126 C128 . 1.543(13) no
C126 C127 . 1.58(2) no
C126 H126 . 1.00 no
C127 H12G . 0.98 no
C127 H12H . 0.98 no
C127 H12I . 0.98 no
C128 H12J . 0.98 no
C128 H12K . 0.98 no
C128 H12L . 0.98 no
N13 C14 . 1.393(3) no
N13 C13 . 1.475(2) no
C13 H13A . 0.98 no
C13 H13B . 0.98 no
C13 H13C . 0.98 no
C14 O14 . 1.241(2) no
C14 C15 . 1.460(3) no
C15 N15 . 1.351(3) no
C15 C16 . 1.446(3) no
N15 O15 . 1.280(2) no
C16 N16 . 1.326(2) no
N16 H16A . 0.88 no
N16 H16B . 0.88 no
N21 C22 . 1.325(3) no
N21 C26 . 1.344(3) no
N22 C22 . 1.340(3) no
N22 C221 . 1.472(2) no
N22 H22 . 0.88 no
C22 N23 . 1.385(2) no
C221 C222 . 1.547(3) no
C221 C223 . 1.547(3) no
C221 H221 . 1.00 no
C222 O221 . 1.246(2) no
C222 O222 . 1.273(2) no
C223 C225 . 1.526(3) no
C223 C224 . 1.530(3) no
C223 H223 . 1.00 no
C224 H22A . 0.98 no
C224 H22B . 0.98 no
C224 H22C . 0.98 no
C225 H22D . 0.98 no
C225 H22E . 0.98 no
C225 H22F . 0.98 no
N23 C24 . 1.408(3) no
N23 C23 . 1.470(3) no
C23 H23A . 0.98 no
C23 H23B . 0.98 no
C23 H23C . 0.98 no
C24 O24 . 1.235(2) no
C24 C25 . 1.449(3) no
C25 N25 . 1.347(3) no
C25 C26 . 1.455(3) no
N25 O25 . 1.278(2) no
C26 N26 . 1.321(3) no
N26 H26A . 0.88 no
N26 H26B . 0.88 no
Ca2 O421 . 2.3445(2) no
Ca2 O321 . 2.385(2) no
Ca2 O5 . 2.369(2) no
Ca2 O6 . 2.430(2) no
Ca2 O7 . 2.441(2) no
Ca2 O8 . 2.369(2) no
Ca2 O9 . 2.522(2) no
N31 C32 . 1.332(3) no
N31 C36 . 1.341(3) no
C32 N32 . 1.333(3) no
C32 N33 . 1.391(2) no
N32 C321 . 1.469(3) no
N32 H32 . 0.88 no
C321 C32A . 1.34(2) no
C321 C322 . 1.538(3) no
C321 C323 . 1.569(4) no
C321 H321 . 1.00 no
C322 O321 . 1.251(2) no
C322 O322 . 1.272(2) no
C323 C324 . 1.527(4) no
C323 C325 . 1.530(4) no
C323 H323 . 1.00 no
C324 H32A . 0.98 no
C324 H32B . 0.98 no
C324 H32C . 0.98 no
C325 H32D . 0.98 no
C325 H32E . 0.98 no
C325 H32F . 0.98 no
C32A C32B . 1.523(10) no
C32A C32C . 1.527(10) no
C32A H32G . 1.00 no
C32B H32H . 0.98 no
C32B H32I . 0.98 no
C32B H32J . 0.98 no
C32C H32K . 0.98 no
C32C H32L . 0.98 no
C32C H32M . 0.98 no
N33 C34 . 1.395(3) no
N33 C33 . 1.479(3) no
C33 H33A . 0.98 no
C33 H33B . 0.98 no
C33 H33C . 0.98 no
C34 O34 . 1.234(2) no
C34 C35 . 1.453(3) no
C35 N35 . 1.344(3) no
C35 C36 . 1.452(3) no
N35 O35 . 1.291(2) no
C36 N36 . 1.321(3) no
N36 H36A . 0.88 no
N36 H36B . 0.88 no
N41 C42 . 1.326(3) no
N41 C46 . 1.347(3) no
C42 N42 . 1.341(2) no
C42 N43 . 1.392(2) no
N42 C421 . 1.468(2) no
N42 H42 . 0.88 no
C421 C422 . 1.536(3) no
C421 C423 . 1.545(3) no
C421 H421 . 1.00 no
C422 O421 . 1.249(2) no
C422 O422 . 1.266(2) no
C423 C425 . 1.529(3) no
C423 C424 . 1.530(4) no
C423 H423 . 1.00 no
C424 H42A . 0.98 no
C424 H42B . 0.98 no
C424 H42C . 0.98 no
C425 H42D . 0.98 no
C425 H42E . 0.98 no
C425 H42F . 0.98 no
N43 C44 . 1.406(3) no
N43 C43 . 1.478(3) no
C43 H43A . 0.98 no
C43 H43B . 0.98 no
C43 H43C . 0.98 no
C44 O44 . 1.225(2) no
C44 C45 . 1.455(3) no
C45 N45 . 1.347(3) no
C45 C46 . 1.447(2) no
N45 O45 . 1.281(2) no
C46 N46 . 1.324(3) no
N46 H46A . 0.88 no
N46 H46B . 0.88 no
O1 H1A . 0.85 no
O1 H1B . 0.85 no
O2 H2A . 0.85 no
O2 H2B . 0.85 no
O3 H3A . 0.85 no
O3 H3B . 0.85 no
O4 H4A . 0.85 no
O4 H4B . 0.85 no
O5 H5A . 0.85 no
O5 H5B . 0.85 no
O6 H6A . 0.85 no
O6 H6B . 0.85 no
O7 H7A . 0.85 no
O7 H7B . 0.85 no
O8 H8A . 0.85 no
O8 H8B . 0.85 no
O9 H9A . 0.95 no
O9 H9B . 0.95 no
O10 H10A . 0.89 no
O10 H10B . 0.89 no
O11 H11A . 0.89 no
O11 H11B . 0.89 no
O12 H12M . 0.89 no
O12 H12N . 0.89 no

loop_
_geom_hbond_atom_site_label_D
_geom_hbond_atom_site_label_H
_geom_hbond_atom_site_label_A
_geom_hbond_site_symmetry_A
_geom_hbond_distance_DH
_geom_hbond_distance_HA
_geom_hbond_distance_DA
_geom_hbond_angle_DHA
_geom_hbond_publ_flag
N16 H16A O14 1_655 0.88 2.13 2.997(2) 170 y
N16 H16B O15 . 0.88 1.98 2.620(2) 128 y
N16 H16B O4 2_556 0.88 2.56 3.383(2) 156 y
N26 H26A O24 1_455 0.88 2.20 3.073(2) 175 y
N26 H26B O25 . 0.88 2.00 2.640(2) 128 y
N26 H26B O3 2_646 0.88 2.63 3.459(2) 157 n
N32 H32 O12 . 0.88 2.16 2.989(2) 156 y
N36 H36A O34 1_455 0.88 2.03 2.830(2) 150 y
N36 H36B O35 . 0.88 1.95 2.611(2) 131 y
N46 H46A O44 1_655 0.88 2.04 2.871(2) 158 y
N46 H46B O45 . 0.88 2.00 2.632(2) 128 y
N46 H46B O11 2_747 0.88 2.45 3.016(2) 123 y
O1 H1A O422 1_455 0.85 2.03 2.811(2) 154 y
O1 H1B O8 1_455 0.85 2.02 2.828(2) 160 y
O2 H2A O121 . 0.85 2.20 2.752(2) 122 y
O2 H2B O6 . 0.85 2.04 2.869(2) 164 y
O3 H3A O10 2_546 0.85 1.90 2.743(2) 174 y
O3 H3B O122 1_655 0.85 1.99 2.777(2) 153 y
O4 H4A O222 1_455 0.85 2.06 2.902(2) 168 y
O4 H4B O10 2_446 0.85 1.90 2.750(2) 173 y
O5 H5A O11 . 0.85 1.91 2.750(2) 169 y
O5 H5B N35 2_747 0.85 2.19 2.991(2) 157 y
O5 H5B O34 2_747 0.85 2.43 3.048(2) 130 y
O6 H6A O322 . 0.85 1.85 2.673(2) 161 y
O6 H6B O422 1_455 0.85 1.96 2.734(2) 152 y
O7 H7A O45 2_757 0.85 1.93 2.723(2) 155 y
O7 H7B O35 2_747 0.85 2.02 2.815(2) 155 y
O7 H7B N35 2_747 0.85 2.65 3.225(2) 126 y
O8 H8A O222 . 0.85 1.92 2.743(2) 163 y
O8 H8B O122 1_655 0.85 1.84 2.680(2) 168 y
O9 H9A O422 1_455 0.95 1.79 2.730(2) 169 y
O9 H9B O222 . 0.95 2.13 3.074(2) 171 y
O9 H9B O8 . 0.95 2.65 3.178(2) 116 y
O10 H10A O14 . 0.89 2.11 2.947(2) 156 y
O10 H10A N15 . 0.89 2.37 3.022(2) 130 y
O10 H10B N25 1_365 0.89 2.24 2.894(2) 130 y
O10 H10B O24 1_365 0.89 2.30 3.115(2) 152 y
O11 H11A O322 . 0.89 1.99 2.834(2) 159 y
O11 H11B O44 2_657 0.89 2.28 3.019(2) 140 y
O11 H11B N45 2_657 0.89 2.40 3.185(2) 148 y
O12 H12M O7 . 0.89 2.27 3.017(2) 142 y
O12 H12M O321 . 0.89 2.40 3.086(2) 135 y
O12 H12N O322 1_655 0.89 2.06 2.912(2) 161 y

loop_
_geom_torsion_atom_site_label_1
_geom_torsion_atom_site_label_2
_geom_torsion_atom_site_label_3
_geom_torsion_atom_site_label_4
_geom_torsion_site_symmetry_1
_geom_torsion_site_symmetry_4
_geom_torsion
_geom_torsion_publ_flag
C16 N11 C12 N12 . . 177.47(18) no
C16 N11 C12 N13 . . -4.1(3) no
N11 C12 N12 C121 . . -4.5(3) no
N13 C12 N12 C121 . . 176.95(18) no
C12 N12 C121 C123 . . 100.8(3) no
C12 N12 C121 C122 . . -134.6(2) no
C12 N12 C121 C126 . . 113.9(4) no
N12 C121 C122 O121 . . 159.54(18) no
C123 C121 C122 O121 . . -73.3(3) no
C126 C121 C122 O121 . . -93.6(4) no
N12 C121 C122 O122 . . -22.6(3) no
C123 C121 C122 O122 . . 104.6(3) no
C126 C121 C122 O122 . . 84.3(4) no
N12 C121 C123 C125 . . 68.6(3) no
C122 C121 C123 C125 . . -54.9(3) no
C126 C121 C123 C125 . . 26.8(12) no
N12 C121 C123 C124 . . -55.7(4) no
C122 C121 C123 C124 . . -179.2(3) no
C126 C121 C123 C124 . . -97.5(13) no
N12 C121 C126 C128 . . 166.9(6) no
C123 C121 C126 C128 . . -50.9(11) no
C122 C121 C126 C128 . . 54.0(7) no
N12 C121 C126 C127 . . -74.8(9) no
C123 C121 C126 C127 . . 67.4(13) no
C122 C121 C126 C127 . . 172.3(8) no
O122 C122 O121 Ca1 . . 69.1(3) no
C121 C122 O121 Ca1 . . -113.3(2) no
O1 Ca1 O121 C122 . . -86.8(2) no
O3 Ca1 O121 C122 . . 129.9(2) no
O221 Ca1 O121 C122 . . -126.1(2) no
O4 Ca1 O121 C122 . . -14.8(2) no
O15 Ca1 O121 C122 2_546 . 40.6(3) no
O2 Ca1 O121 C122 . . -166.8(3) no
O25 Ca1 O121 C122 2_656 . 66.6(2) no
N12 C12 N13 C14 . . 178.28(19) no
N11 C12 N13 C14 . . -0.2(3) no
N12 C12 N13 C13 . . -1.3(3) no
N11 C12 N13 C13 . . -179.74(19) no
C12 N13 C14 O14 . . -176.20(19) no
C13 N13 C14 O14 . . 3.4(3) no
C12 N13 C14 C15 . . 4.6(3) no
C13 N13 C14 C15 . . -175.85(18) no
O14 C14 C15 N15 . . -1.7(3) no
N13 C14 C15 N15 . . 177.46(18) no
O14 C14 C15 C16 . . 175.9(2) no
N13 C14 C15 C16 . . -4.9(3) no
C16 C15 N15 O15 . . 4.3(3) no
C14 C15 N15 O15 . . -178.33(17) no
C15 N15 O15 Ca1 . 2_556 -152.99(15) no
C12 N11 C16 N16 . . -178.30(18) no
C12 N11 C16 C15 . . 3.5(3) no
N15 C15 C16 N16 . . 0.2(3) no
C14 C15 C16 N16 . . -177.11(19) no
N15 C15 C16 N11 . . 178.3(2) no
C14 C15 C16 N11 . . 1.0(3) no
C26 N21 C22 N22 . . 179.06(19) no
C26 N21 C22 N23 . . -1.8(3) no
C221 N22 C22 N21 . . -8.0(3) no
C221 N22 C22 N23 . . 172.81(17) no
C22 N22 C221 C222 . . -135.89(19) no
C22 N22 C221 C223 . . 101.8(2) no
N22 C221 C222 O221 . . 159.74(17) no
C223 C221 C222 O221 . . -77.0(2) no
N22 C221 C222 O222 . . -22.6(2) no
C223 C221 C222 O222 . . 100.6(2) no
N22 C221 C223 C225 . . 62.8(2) no
C222 C221 C223 C225 . . -58.1(2) no
N22 C221 C223 C224 . . -61.1(2) no
C222 C221 C223 C224 . . 177.97(16) no
O222 C222 O221 Ca1 . . 83.9(3) no
C221 C222 O221 Ca1 . . -98.7(3) no
O1 Ca1 O221 C222 . . -172.4(3) no
O3 Ca1 O221 C222 . . -22.6(3) no
O121 Ca1 O221 C222 . . -130.7(2) no
O4 Ca1 O221 C222 . . 123.6(3) no
O15 Ca1 O221 C222 2_546 . 59.3(3) no
O2 Ca1 O221 C222 . . -93.4(3) no
O25 Ca1 O221 C222 2_656 . 32.0(3) no
N21 C22 N23 C24 . . -1.4(3) no
N22 C22 N23 C24 . . 177.71(19) no
N21 C22 N23 C23 . . 178.2(2) no
N22 C22 N23 C23 . . -2.7(3) no
C22 N23 C24 O24 . . -176.39(19) no
C23 N23 C24 O24 . . 4.0(3) no
C22 N23 C24 C25 . . 3.9(3) no
C23 N23 C24 C25 . . -175.71(18) no
O24 C24 C25 N25 . . -0.5(3) no
N23 C24 C25 N25 . . 179.16(18) no
O24 C24 C25 C26 . . 176.9(2) no
N23 C24 C25 C26 . . -3.4(3) no
C24 C25 N25 O25 . . -178.44(17) no
C26 C25 N25 O25 . . 4.4(3) no
C25 N25 O25 Ca1 . 2_646 -158.44(16) no
C22 N21 C26 N26 . . -179.27(19) no
C22 N21 C26 C25 . . 2.2(3) no
N25 C25 C26 N26 . . -0.9(3) no
C24 C25 C26 N26 . . -178.01(19) no
N25 C25 C26 N21 . . 177.5(2) no
C24 C25 C26 N21 . . 0.4(3) no
C36 N31 C32 N32 . . 178.1(2) no
C36 N31 C32 N33 . . -3.5(3) no
N31 C32 N32 C321 . . 2.4(3) no
N33 C32 N32 C321 . . -176.04(18) no
C32 N32 C321 C32A . . 113.2(8) no
C32 N32 C321 C322 . . -104.9(2) no
C32 N32 C321 C323 . . 134.7(2) no
C32A C321 C322 O321 . . 100.6(9) no
N32 C321 C322 O321 . . -40.2(3) no
C323 C321 C322 O321 . . 79.5(2) no
C32A C321 C322 O322 . . -77.4(9) no
N32 C321 C322 O322 . . 141.83(18) no
C323 C321 C322 O322 . . -98.5(2) no
C32A C321 C323 C324 . . 45(3) no
N32 C321 C323 C324 . . -71.6(3) no
C322 C321 C323 C324 . . 167.1(2) no
C32A C321 C323 C325 . . -78(3) no
N32 C321 C323 C325 . . 165.0(2) no
C322 C321 C323 C325 . . 43.7(3) no
N32 C321 C32A C32B . . 64.7(15) no
C322 C321 C32A C32B . . -73.8(15) no
C323 C321 C32A C32B . . -6.7(16) no
N32 C321 C32A C32C . . -58.1(16) no
C322 C321 C32A C32C . . 163.3(12) no
C323 C321 C32A C32C . . -130(3) no
O322 C322 O321 Ca2 . . -8.4(3) no
C321 C322 O321 Ca2 . . 173.85(14) no
O421 Ca2 O321 C322 . . -165.54(18) no
O8 Ca2 O321 C322 . . 109.2(2) no
O5 Ca2 O321 C322 . . -60.4(2) no
O6 Ca2 O321 C322 . . 26.6(2) no
O7 Ca2 O321 C322 . . -143.9(2) no
O9 Ca2 O321 C322 . . 30.4(3) no
N31 C32 N33 C34 . . 3.9(3) no
N32 C32 N33 C34 . . -177.7(2) no
N31 C32 N33 C33 . . -177.9(2) no
N32 C32 N33 C33 . . 0.5(3) no
C32 N33 C34 O34 . . 177.8(2) no
C33 N33 C34 O34 . . -0.4(3) no
C32 N33 C34 C35 . . -1.7(3) no
C33 N33 C34 C35 . . -179.9(2) no
O34 C34 C35 N35 . . 1.0(3) no
N33 C34 C35 N35 . . -179.52(19) no
O34 C34 C35 C36 . . 179.9(2) no
N33 C34 C35 C36 . . -0.6(3) no
C36 C35 N35 O35 . . 1.6(3) no
C34 C35 N35 O35 . . -179.62(18) no
C32 N31 C36 N36 . . -178.5(2) no
C32 N31 C36 C35 . . 1.1(3) no
N35 C35 C36 N36 . . -0.8(3) no
C34 C35 C36 N36 . . -179.5(2) no
N35 C35 C36 N31 . . 179.7(2) no
C34 C35 C36 N31 . . 0.9(3) no
C46 N41 C42 N42 . . 173.75(19) no
C46 N41 C42 N43 . . -8.3(3) no
N41 C42 N42 C421 . . -7.5(3) no
N43 C42 N42 C421 . . 174.45(17) no
C42 N42 C421 C422 . . -131.22(19) no
C42 N42 C421 C423 . . 106.9(2) no
N42 C421 C422 O421 . . -6.4(2) no
C423 C421 C422 O421 . . 117.03(19) no
N42 C421 C422 O422 . . 176.65(17) no
C423 C421 C422 O422 . . -59.9(2) no
N42 C421 C423 C425 . . -58.8(2) no
C422 C421 C423 C425 . . 180.00(18) no
N42 C421 C423 C424 . . 66.7(2) no
C422 C421 C423 C424 . . -54.5(2) no
O422 C422 O421 Ca2 . . -70.1(5) no
C421 C422 O421 Ca2 . . 113.3(4) no
O8 Ca2 O421 C422 . . 118.5(4) no
O5 Ca2 O421 C422 . . -74.2(4) no
O321 Ca2 O421 C422 . . 29.8(4) no
O6 Ca2 O421 C422 . . -169.8(4) no
O7 Ca2 O421 C422 . . 8.4(4) no
O9 Ca2 O421 C422 . . -158.9(4) no
N41 C42 N43 C44 . . 3.0(3) no
N42 C42 N43 C44 . . -179.10(19) no
N41 C42 N43 C43 . . -179.4(2) no
N42 C42 N43 C43 . . -1.4(3) no
C42 N43 C44 O44 . . -175.7(2) no
C43 N43 C44 O44 . . 6.6(3) no
C42 N43 C44 C45 . . 5.1(3) no
C43 N43 C44 C45 . . -172.65(19) no
O44 C44 C45 N45 . . -10.2(3) no
N43 C44 C45 N45 . . 168.99(19) no
O44 C44 C45 C46 . . 173.2(2) no
N43 C44 C45 C46 . . -7.6(3) no
C46 C45 N45 O45 . . 0.2(3) no
C44 C45 N45 O45 . . -176.05(19) no
C42 N41 C46 N46 . . -173.53(19) no
C42 N41 C46 C45 . . 5.3(3) no
N45 C45 C46 N46 . . 5.4(4) no
C44 C45 C46 N46 . . -178.5(2) no
N45 C45 C46 N41 . . -173.4(2) no
C44 C45 C46 N41 . . 2.7(3) no
